data_2216551
loop_
_publ_author_name
'Gao, Xiao-feng'
'Wu, Cong-ren'
'Wang, Hai-bo'
'Wang, Jin-tang'

_publ_section_title
;
 <i>N</i>-Acryloylglycylglycine monohydrate
;
_journal_coeditor_code HK2358
_journal_issue 12
_journal_name_full 'Acta Crystallographica Section E'
_journal_page_first o4580
_journal_page_last o4580
_journal_paper_doi 10.1107/S1600536807054840
_journal_volume 63
_journal_year 2007
_chemical_formula_iupac 'C7 H10 N2 O4, H2 O'
_chemical_formula_moiety 'C7 H10 N2 O4, H2 O'
_chemical_formula_sum 'C7 H12 N2 O5'
_chemical_formula_weight 204.19
_chemical_melting_point 422
_chemical_name_common 'N-acryloylglycylglycine monohydrate'
_chemical_name_systematic
;
2-(2-acrylamidoacetamido)acetic acid monohydrate
;
_space_group_IT_number 14
_symmetry_cell_setting monoclinic
_symmetry_space_group_name_Hall '-P 2yn'
_symmetry_space_group_name_H-M 'P 1 21/n 1'
_atom_sites_solution_hydrogens geom
_atom_sites_solution_primary direct
_atom_sites_solution_secondary difmap
_audit_creation_method SHELXL-97
_cell_angle_alpha 90.00
_cell_angle_beta 103.09(3)
_cell_angle_gamma 90.00
_cell_formula_units_Z 4
_cell_length_a 13.332(3)
_cell_length_b 5.1490(10)
_cell_length_c 14.458(3)
_cell_measurement_reflns_used 25
_cell_measurement_temperature 294(2)
_cell_measurement_theta_max 13
_cell_measurement_theta_min 9
_cell_volume 966.7(4)
_computing_cell_refinement 'CAD-4 Software (Enraf--Nonius, 1989)'
_computing_data_collection 'CAD-4 Software (Enraf--Nonius, 1989)'
_computing_data_reduction 'XCAD4 (Harms & Wocadlo, 1995)'
_computing_molecular_graphics 'SHELXTL (Bruker, 2000)'
_computing_publication_material 'SHELXTL (Bruker, 2000)'
_computing_structure_refinement 'SHELXL97 (Sheldrick, 1997)'
_computing_structure_solution 'SHELXS97 (Sheldrick, 1997)'
_diffrn_ambient_temperature 294(2)
_diffrn_measured_fraction_theta_full 0.994
_diffrn_measured_fraction_theta_max 0.994
_diffrn_measurement_device_type 'Enraf--Nonius CAD-4 diffractometer'
_diffrn_measurement_method '\w/2\q scans'
_diffrn_radiation_monochromator graphite
_diffrn_radiation_source 'fine-focus sealed tube'
_diffrn_radiation_type MoK\a
_diffrn_radiation_wavelength 0.71073
_diffrn_reflns_av_R_equivalents 0.0520
_diffrn_reflns_av_sigmaI/netI 0.0305
_diffrn_reflns_limit_h_max 16
_diffrn_reflns_limit_h_min 0
_diffrn_reflns_limit_k_max 6
_diffrn_reflns_limit_k_min 0
_diffrn_reflns_limit_l_max 17
_diffrn_reflns_limit_l_min -17
_diffrn_reflns_number 1959
_diffrn_reflns_theta_full 25.91
_diffrn_reflns_theta_max 25.91
_diffrn_reflns_theta_min 1.88
_diffrn_standards_decay_% 0
_diffrn_standards_interval_time 120
_diffrn_standards_number 3
_exptl_absorpt_coefficient_mu 0.120
_exptl_absorpt_correction_T_max 0.9881
_exptl_absorpt_correction_T_min 0.9536
_exptl_absorpt_correction_type psi-scan
_exptl_absorpt_process_details '(North <i>et al.</i>,  1968)'
_exptl_crystal_colour colorless
_exptl_crystal_density_diffrn 1.403
_exptl_crystal_density_method 'not measured'
_exptl_crystal_description block
_exptl_crystal_F_000 432
_exptl_crystal_size_max 0.40
_exptl_crystal_size_mid 0.10
_exptl_crystal_size_min 0.10
_refine_diff_density_max 0.204
_refine_diff_density_min -0.264
_refine_ls_extinction_coef 0.028(5)
_refine_ls_extinction_method SHELXL97
_refine_ls_goodness_of_fit_ref 1.031
_refine_ls_hydrogen_treatment constr
_refine_ls_matrix_type full
_refine_ls_number_parameters 127
_refine_ls_number_reflns 1875
_refine_ls_number_restraints 0
_refine_ls_restrained_S_all 1.031
_refine_ls_R_factor_all 0.0711
_refine_ls_R_factor_gt 0.0527
_refine_ls_shift/su_max 0.000
_refine_ls_shift/su_mean 0.000
_refine_ls_structure_factor_coef Fsqd
_refine_ls_weighting_details 'calc w=1/[\s^2^(Fo^2^)+(0.1000P)^2^+0.2000P] where P=(Fo^2^+2Fc^2^)/3'
_refine_ls_weighting_scheme calc
_refine_ls_wR_factor_gt 0.1428
_refine_ls_wR_factor_ref 0.1627
_reflns_number_gt 1424
_reflns_number_total 1875
_reflns_threshold_expression I>2\s(I)
_cod_data_source_file hk2358.cif
_cod_data_source_block I
_cod_original_sg_symbol_H-M 'P 21/n'
_cod_database_code 2216551
_cod_database_fobs_code 2216551

loop_
_symmetry_equiv_pos_as_xyz
'x, y, z'
'-x+1/2, y+1/2, -z+1/2'
'-x, -y, -z'
'x-1/2, -y-1/2, z-1/2'

loop_
_atom_site_type_symbol
_atom_site_label
_atom_site_fract_x
_atom_site_fract_y
_atom_site_fract_z
_atom_site_U_iso_or_equiv
_atom_site_adp_type
_atom_site_calc_flag
_atom_site_refinement_flags
_atom_site_occupancy
O OW 0.23119(13) 1.4675(4) 0.32683(15) 0.0778(7) Uani d . 1
H HWA 0.1700 1.5204 0.3028 0.093 Uiso d R 1
H HWB 0.2821 1.5271 0.3067 0.093 Uiso d R 1
O O1 -0.09533(11) 0.1547(3) 0.75924(12) 0.0549(5) Uani d . 1
O O2 0.22255(11) 0.4246(3) 0.68108(11) 0.0471(4) Uani d . 1
O O3 0.26156(12) 1.1329(4) 0.45810(13) 0.0596(5) Uani d . 1
H H3A 0.2427 1.2454 0.4178 0.089 Uiso calc R 1
O O4 0.09464(11) 1.1214(3) 0.46083(12) 0.0524(5) Uani d . 1
N N1 0.06626(12) 0.2081(4) 0.73869(12) 0.0394(4) Uani d . 1
H H1A 0.1293 0.1580 0.7550 0.047 Uiso calc R 1
N N2 0.12573(12) 0.7266(3) 0.59002(12) 0.0401(5) Uani d . 1
H H2A 0.0655 0.7923 0.5697 0.048 Uiso calc R 1
C C1 -0.0148(2) -0.2397(8) 0.8963(3) 0.1003(14) Uani d . 1
H H1B -0.0855 -0.2131 0.8852 0.120 Uiso calc R 1
H H1C 0.0166 -0.3632 0.9403 0.120 Uiso calc R 1
C C2 0.03980(18) -0.1049(5) 0.85048(17) 0.0520(6) Uani d . 1
H H2B 0.1103 -0.1356 0.8630 0.062 Uiso calc R 1
C C3 -0.00320(16) 0.0949(4) 0.77944(15) 0.0392(5) Uani d . 1
C C4 0.03959(15) 0.4106(4) 0.66844(15) 0.0408(5) Uani d . 1
H H4A 0.0015 0.5463 0.6919 0.049 Uiso calc R 1
H H4B -0.0036 0.3403 0.6107 0.049 Uiso calc R 1
C C5 0.13773(14) 0.5225(4) 0.64742(14) 0.0352(5) Uani d . 1
C C6 0.21375(16) 0.8398(5) 0.56131(17) 0.0463(6) Uani d . 1
H H6A 0.2508 0.7044 0.5363 0.056 Uiso calc R 1
H H6B 0.2601 0.9146 0.6164 0.056 Uiso calc R 1
C C7 0.18165(15) 1.0451(4) 0.48762(15) 0.0386(5) Uani d . 1

loop_
_atom_site_aniso_label
_atom_site_aniso_U_11
_atom_site_aniso_U_22
_atom_site_aniso_U_33
_atom_site_aniso_U_12
_atom_site_aniso_U_13
_atom_site_aniso_U_23
OW 0.0528(11) 0.0893(15) 0.1042(16) 0.0224(10) 0.0447(10) 0.0482(13)
O1 0.0335(8) 0.0620(11) 0.0732(11) 0.0044(7) 0.0204(7) 0.0196(9)
O2 0.0321(8) 0.0464(9) 0.0635(10) 0.0015(7) 0.0121(7) 0.0119(8)
O3 0.0356(9) 0.0713(12) 0.0752(12) 0.0008(8) 0.0194(8) 0.0283(10)
O4 0.0324(9) 0.0629(11) 0.0634(10) 0.0051(7) 0.0144(7) 0.0182(8)
N1 0.0292(9) 0.0432(10) 0.0472(9) -0.0002(7) 0.0116(7) 0.0040(8)
N2 0.0290(9) 0.0410(10) 0.0515(10) 0.0013(7) 0.0116(7) 0.0072(8)
C1 0.0625(19) 0.128(3) 0.117(3) 0.017(2) 0.0358(19) 0.078(3)
C2 0.0392(12) 0.0551(15) 0.0633(15) 0.0032(10) 0.0147(11) 0.0164(12)
C3 0.0325(10) 0.0421(12) 0.0456(11) -0.0012(9) 0.0141(9) 0.0001(9)
C4 0.0332(11) 0.0448(12) 0.0457(11) -0.0024(9) 0.0114(9) 0.0029(10)
C5 0.0295(10) 0.0375(11) 0.0389(10) -0.0028(8) 0.0088(8) -0.0052(9)
C6 0.0320(11) 0.0467(13) 0.0614(13) 0.0004(9) 0.0130(9) 0.0124(11)
C7 0.0308(10) 0.0410(11) 0.0453(12) -0.0047(9) 0.0116(8) -0.0014(9)

loop_
_atom_type_symbol
_atom_type_description
_atom_type_scat_dispersion_real
_atom_type_scat_dispersion_imag
_atom_type_scat_source
C C 0.0033 0.0016 'International Tables Vol C Tables 4.2.6.8 and 6.1.1.4'
H H 0.0000 0.0000 'International Tables Vol C Tables 4.2.6.8 and 6.1.1.4'
N N 0.0061 0.0033 'International Tables Vol C Tables 4.2.6.8 and 6.1.1.4'
O O 0.0106 0.0060 'International Tables Vol C Tables 4.2.6.8 and 6.1.1.4'

loop_
_geom_angle_atom_site_label_1
_geom_angle_atom_site_label_2
_geom_angle_atom_site_label_3
_geom_angle
HWA OW HWB 120.4
C3 N1 C4 122.67(17)
C3 N1 H1A 118.7
C4 N1 H1A 118.7
C2 C1 H1B 120.0
C2 C1 H1C 120.0
H1B C1 H1C 120.0
C5 N2 C6 120.40(17)
C5 N2 H2A 119.8
C6 N2 H2A 119.8
C1 C2 C3 123.8(2)
C1 C2 H2B 118.1
C3 C2 H2B 118.1
C7 O3 H3A 109.5
O1 C3 N1 122.5(2)
O1 C3 C2 123.19(19)
N1 C3 C2 114.31(18)
N1 C4 C5 109.16(16)
N1 C4 H4A 109.8
C5 C4 H4A 109.8
N1 C4 H4B 109.8
C5 C4 H4B 109.8
H4A C4 H4B 108.3
O2 C5 N2 122.73(18)
O2 C5 C4 121.30(19)
N2 C5 C4 115.96(17)
N2 C6 C7 111.62(18)
N2 C6 H6A 109.3
C7 C6 H6A 109.3
N2 C6 H6B 109.3
C7 C6 H6B 109.3
H6A C6 H6B 108.0
O4 C7 O3 125.2(2)
O4 C7 C6 124.11(19)
O3 C7 C6 110.66(18)

loop_
_geom_bond_atom_site_label_1
_geom_bond_atom_site_label_2
_geom_bond_distance
OW HWA 0.8553
OW HWB 0.8543
O1 C3 1.235(3)
O2 C5 1.233(2)
O3 C7 1.314(2)
O3 H3A 0.8200
O4 C7 1.203(2)
N1 C3 1.338(3)
N1 C4 1.443(3)
N1 H1A 0.8600
N2 C5 1.326(3)
N2 C6 1.452(3)
N2 H2A 0.8600
C1 C2 1.292(4)
C1 H1B 0.9300
C1 H1C 0.9300
C2 C3 1.475(3)
C2 H2B 0.9300
C4 C5 1.522(3)
C4 H4A 0.9700
C4 H4B 0.9700
C6 C7 1.493(3)
C6 H6A 0.9700
C6 H6B 0.9700

loop_
_geom_hbond_atom_site_label_D
_geom_hbond_atom_site_label_H
_geom_hbond_atom_site_label_A
_geom_hbond_site_symmetry_A
_geom_hbond_distance_DH
_geom_hbond_distance_HA
_geom_hbond_distance_DA
_geom_hbond_angle_DHA
OW HWA O1 3_576 0.86 2.05 2.755(3) 140
N1 H1A O2 2_546 0.86 2.32 3.150(2) 163
N2 H2A O4 3_576 0.86 2.13 2.968(2) 166
C2 H2B O2 2_546 0.93 2.47 3.305(3) 149

loop_
_geom_torsion_atom_site_label_1
_geom_torsion_atom_site_label_2
_geom_torsion_atom_site_label_3
_geom_torsion_atom_site_label_4
_geom_torsion
C4 N1 C3 O1 0.5(3)
C4 N1 C3 C2 -179.1(2)
C1 C2 C3 O1 1.7(5)
C1 C2 C3 N1 -178.6(3)
C3 N1 C4 C5 171.95(18)
C6 N2 C5 O2 2.2(3)
C6 N2 C5 C4 -176.70(19)
N1 C4 C5 O2 6.8(3)
N1 C4 C5 N2 -174.33(17)
C5 N2 C6 C7 172.89(18)
N2 C6 C7 O4 5.4(3)
N2 C6 C7 O3 -175.83(19)

loop_
_cod_related_entry_id
_cod_related_entry_database
_cod_related_entry_code
1 ChemSpider 21120363
